data_7035196
loop_
_publ_author_name
'Kang, Liju'
'Chen, Jin'
'Teng, Teng'
'Chen, Xu-Lin'
'Yu, Rongmin'
'Lu, Can-Zhong'

_publ_section_title
;
 Experimental and theoretical studies of highly emissive dinuclear Cu(i)
 halide complexes with delayed fluorescence.
;
_journal_issue 25
_journal_name_full 'Dalton transactions (Cambridge, England : 2003)'
_journal_page_first 11649
_journal_page_last 11659
_journal_paper_doi 10.1039/c5dt01292a
_journal_volume 44
_journal_year 2015
_chemical_formula_sum 'C64 H56 Cl2 Cu2 P4'
_chemical_formula_weight 1146.95
_chemical_name_systematic
; 
 ? 
;
_space_group_IT_number 15
_symmetry_cell_setting monoclinic
_symmetry_space_group_name_Hall '-C 2yc'
_symmetry_space_group_name_H-M 'C 1 2/c 1'
_atom_sites_solution_hydrogens geom
_atom_sites_solution_primary direct
_atom_sites_solution_secondary difmap
_audit_creation_method SHELXL-97
_audit_update_record
;
2015-03-31 deposited with the CCDC.
2015-05-18 downloaded from the CCDC.
;
_cell_angle_alpha 90.00
_cell_angle_beta 109.480(3)
_cell_angle_gamma 90.00
_cell_formula_units_Z 4
_cell_length_a 19.3870(5)
_cell_length_b 10.4225(2)
_cell_length_c 27.8742(9)
_cell_measurement_reflns_used 9068
_cell_measurement_temperature 100.00(10)
_cell_measurement_theta_max 74.7400
_cell_measurement_theta_min 4.8230
_cell_volume 5309.9(3)
_computing_cell_refinement
;
CrysAlisPro, Agilent Technologies,
Version 1.171.36.32 (release 02-08-2013 CrysAlis171 .NET)
(compiled Aug  2 2013,16:46:58)
;
_computing_data_collection
;
CrysAlisPro, Agilent Technologies,
Version 1.171.36.32 (release 02-08-2013 CrysAlis171 .NET)
(compiled Aug  2 2013,16:46:58)
;
_computing_data_reduction
;
CrysAlisPro, Agilent Technologies,
Version 1.171.36.32 (release 02-08-2013 CrysAlis171 .NET)
(compiled Aug  2 2013,16:46:58)
;
_computing_structure_refinement 'SHELXL-97 (Sheldrick, 1997)'
_computing_structure_solution 'SHELXS-97 (Sheldrick, 1990)'
_diffrn_ambient_environment N~2~
_diffrn_ambient_temperature 100.00(10)
_diffrn_detector 'CCD plate'
_diffrn_detector_area_resol_mean 10.3503,
_diffrn_detector_type Atlas
_diffrn_measured_fraction_theta_full 0.986
_diffrn_measured_fraction_theta_max 0.986
_diffrn_measurement_device 'four-circle diffractometer'
_diffrn_measurement_device_type 'SuperNova, Dual, Cu at zero, Atlas'
_diffrn_radiation_monochromator mirror
_diffrn_radiation_probe x-ray
_diffrn_radiation_type 'Cu K\a'
_diffrn_radiation_wavelength 1.54184
_diffrn_reflns_av_R_equivalents 0.0319
_diffrn_reflns_av_sigmaI/netI 0.0266
_diffrn_reflns_limit_h_max 24
_diffrn_reflns_limit_h_min -19
_diffrn_reflns_limit_k_max 10
_diffrn_reflns_limit_k_min -13
_diffrn_reflns_limit_l_max 31
_diffrn_reflns_limit_l_min -34
_diffrn_reflns_number 18564
_diffrn_reflns_theta_full 74.95
_diffrn_reflns_theta_max 74.95
_diffrn_reflns_theta_min 3.36
_diffrn_source 'sealed X-ray tube'
_diffrn_source_type 'SuperNova (Cu) X-ray Source'
_exptl_absorpt_coefficient_mu 3.370
_exptl_absorpt_correction_T_max 0.7293
_exptl_absorpt_correction_T_min 0.7293
_exptl_absorpt_correction_type multi-scan
_exptl_absorpt_process_details
;
CrysAlisPro, Agilent Technologies,
Version 1.171.37.35 (release 13-08-2014 CrysAlis171 .NET)
(compiled Aug 13 2014,18:06:01)
Empirical absorption correction using spherical harmonics,
 implemented in SCALE3 ABSPACK scaling algorithm.
;
_exptl_crystal_colour 'yellow pale'
_exptl_crystal_density_diffrn 1.435
_exptl_crystal_density_method 'not measured'
_exptl_crystal_description block
_exptl_crystal_F_000 2368
_exptl_crystal_size_max 0.10
_exptl_crystal_size_mid 0.10
_exptl_crystal_size_min 0.10
_refine_diff_density_max 0.627
_refine_diff_density_min -0.549
_refine_diff_density_rms 0.068
_refine_ls_extinction_method none
_refine_ls_goodness_of_fit_ref 1.038
_refine_ls_hydrogen_treatment constr
_refine_ls_matrix_type full
_refine_ls_number_parameters 325
_refine_ls_number_reflns 5383
_refine_ls_number_restraints 0
_refine_ls_restrained_S_all 1.038
_refine_ls_R_factor_all 0.0434
_refine_ls_R_factor_gt 0.0355
_refine_ls_shift/su_max 0.000
_refine_ls_shift/su_mean 0.000
_refine_ls_structure_factor_coef Fsqd
_refine_ls_weighting_details 'calc w=1/[\s^2^(Fo^2^)+(0.0464P)^2^+12.0620P] where P=(Fo^2^+2Fc^2^)/3'
_refine_ls_weighting_scheme calc
_refine_ls_wR_factor_gt 0.0910
_refine_ls_wR_factor_ref 0.0965
_reflns_number_gt 4690
_reflns_number_total 5383
_reflns_threshold_expression >2sigma(I)
_cod_data_source_file c5dt01292a2.cif
_cod_data_source_block xl
_cod_depositor_comments 'Adding full bibliography for 7035194--7035196.cif.'
_cod_original_cell_volume 5309.9(2)
_cod_original_sg_symbol_H-M C2/c
_cod_database_code 7035196

loop_
_symmetry_equiv_pos_as_xyz
'x, y, z'
'-x, y, -z+1/2'
'x+1/2, y+1/2, z'
'-x+1/2, y+1/2, -z+1/2'
'-x, -y, -z'
'x, -y, z-1/2'
'-x+1/2, -y+1/2, -z'
'x+1/2, -y+1/2, z-1/2'

loop_
_atom_site_label
_atom_site_type_symbol
_atom_site_fract_x
_atom_site_fract_y
_atom_site_fract_z
_atom_site_U_iso_or_equiv
_atom_site_adp_type
_atom_site_occupancy
_atom_site_symmetry_multiplicity
_atom_site_calc_flag
_atom_site_refinement_flags
Cu1 Cu 0.022728(18) 0.14233(3) 0.204679(12) 0.02023(10) Uani 1 1 d .
P2 P 0.03726(3) -0.05446(5) 0.17530(2) 0.01781(13) Uani 1 1 d .
P1 P 0.05651(3) 0.22718(5) 0.13952(2) 0.01688(12) Uani 1 1 d .
Cl1 Cl -0.09320(3) 0.19038(6) 0.210046(19) 0.02277(13) Uani 1 1 d .
C12 C -0.03092(12) 0.1344(2) 0.04347(8) 0.0211(5) Uani 1 1 d .
H12A H 0.0077 0.0790 0.0459 0.025 Uiso 1 1 calc R
C20 C 0.11218(11) -0.0244(2) 0.15019(8) 0.0177(4) Uani 1 1 d .
C18 C 0.22059(12) -0.0884(2) 0.13127(9) 0.0225(5) Uani 1 1 d .
H18A H 0.2564 -0.1492 0.1329 0.027 Uiso 1 1 calc R
C7 C -0.02394(12) 0.2254(2) 0.08178(8) 0.0188(4) Uani 1 1 d .
C15 C 0.11627(11) 0.0988(2) 0.13049(8) 0.0179(4) Uani 1 1 d .
C16 C 0.17086(12) 0.1237(2) 0.10898(8) 0.0195(4) Uani 1 1 d .
H16A H 0.1725 0.2032 0.0943 0.023 Uiso 1 1 calc R
C21 C 0.06724(12) -0.1962(2) 0.21517(8) 0.0200(4) Uani 1 1 d .
C6 C 0.17193(13) 0.4046(2) 0.16909(10) 0.0274(5) Uani 1 1 d .
C32 C -0.10710(13) -0.0724(2) 0.11110(9) 0.0255(5) Uani 1 1 d .
H32A H -0.1168 -0.0177 0.1344 0.031 Uiso 1 1 calc R
C23 C 0.13976(13) -0.2780(3) 0.29753(9) 0.0273(5) Uani 1 1 d .
H23A H 0.1708 -0.2635 0.3306 0.033 Uiso 1 1 calc R
C19 C 0.16484(12) -0.1165(2) 0.15076(9) 0.0211(5) Uani 1 1 d .
H19A H 0.1626 -0.1974 0.1643 0.025 Uiso 1 1 calc R
C26 C 0.04769(13) -0.3216(2) 0.19881(9) 0.0259(5) Uani 1 1 d .
H26A H 0.0165 -0.3365 0.1658 0.031 Uiso 1 1 calc R
C11 C -0.09490(13) 0.1259(2) 0.00193(9) 0.0250(5) Uani 1 1 d .
H11A H -0.0993 0.0647 -0.0232 0.030 Uiso 1 1 calc R
C27 C -0.03560(12) -0.1122(2) 0.11871(8) 0.0201(4) Uani 1 1 d .
C10 C -0.15210(13) 0.2092(3) -0.00185(9) 0.0274(5) Uani 1 1 d .
H10A H -0.1954 0.2032 -0.0293 0.033 Uiso 1 1 calc R
C25 C 0.07437(14) -0.4245(2) 0.23144(10) 0.0286(5) Uani 1 1 d .
H25A H 0.0609 -0.5079 0.2203 0.034 Uiso 1 1 calc R
C22 C 0.11232(12) -0.1748(2) 0.26529(9) 0.0239(5) Uani 1 1 d .
H22A H 0.1240 -0.0914 0.2771 0.029 Uiso 1 1 calc R
C1 C 0.10737(13) 0.3688(2) 0.13073(9) 0.0231(5) Uani 1 1 d .
C24 C 0.12110(13) -0.4026(3) 0.28057(10) 0.0277(5) Uani 1 1 d .
H24A H 0.1400 -0.4715 0.3022 0.033 Uiso 1 1 calc R
C9 C -0.14483(13) 0.3021(2) 0.03549(9) 0.0262(5) Uani 1 1 d .
H9A H -0.1832 0.3587 0.0322 0.031 Uiso 1 1 calc R
C29 C -0.07842(15) -0.2326(3) 0.04014(10) 0.0321(6) Uani 1 1 d .
H29A H -0.0690 -0.2861 0.0163 0.038 Uiso 1 1 calc R
C8 C -0.08119(12) 0.3121(2) 0.07761(9) 0.0217(5) Uani 1 1 d .
C17 C 0.22237(12) 0.0308(2) 0.10946(8) 0.0216(5) Uani 1 1 d .
H17A H 0.2583 0.0484 0.0951 0.026 Uiso 1 1 calc R
C28 C -0.02124(13) -0.1919(2) 0.08262(9) 0.0253(5) Uani 1 1 d .
H28A H 0.0264 -0.2176 0.0871 0.030 Uiso 1 1 calc R
C14 C -0.07494(13) 0.4166(2) 0.11609(9) 0.0259(5) Uani 1 1 d .
H14A H -0.1195 0.4653 0.1065 0.039 Uiso 1 1 calc R
H14B H -0.0349 0.4721 0.1173 0.039 Uiso 1 1 calc R
H14C H -0.0665 0.3790 0.1490 0.039 Uiso 1 1 calc R
C30 C -0.14950(14) -0.1934(3) 0.03322(10) 0.0346(6) Uani 1 1 d .
H30A H -0.1876 -0.2203 0.0047 0.041 Uiso 1 1 calc R
C31 C -0.16391(14) -0.1144(3) 0.06868(10) 0.0318(6) Uani 1 1 d .
H31A H -0.2117 -0.0893 0.0641 0.038 Uiso 1 1 calc R
C13 C 0.19845(14) 0.3367(3) 0.21923(10) 0.0320(6) Uani 1 1 d .
H13A H 0.1643 0.2707 0.2199 0.048 Uiso 1 1 calc R
H13B H 0.2027 0.3970 0.2461 0.048 Uiso 1 1 calc R
H13C H 0.2454 0.2990 0.2238 0.048 Uiso 1 1 calc R
C3 C 0.12641(16) 0.5343(3) 0.07500(11) 0.0348(6) Uani 1 1 d .
H3A H 0.1112 0.5777 0.0441 0.042 Uiso 1 1 calc R
C4 C 0.19119(16) 0.5676(3) 0.11277(12) 0.0359(6) Uani 1 1 d .
H4A H 0.2200 0.6327 0.1067 0.043 Uiso 1 1 calc R
C5 C 0.21341(14) 0.5058(3) 0.15907(11) 0.0324(6) Uani 1 1 d .
H5A H 0.2564 0.5312 0.1841 0.039 Uiso 1 1 calc R
C2 C 0.08480(15) 0.4354(2) 0.08405(10) 0.0295(5) Uani 1 1 d .
H2A H 0.0412 0.4125 0.0590 0.035 Uiso 1 1 calc R

loop_
_atom_site_aniso_label
_atom_site_aniso_U_11
_atom_site_aniso_U_22
_atom_site_aniso_U_33
_atom_site_aniso_U_23
_atom_site_aniso_U_13
_atom_site_aniso_U_12
Cu1 0.02067(18) 0.02480(19) 0.01636(17) -0.00113(13) 0.00767(13) 0.00060(13)
P2 0.0175(3) 0.0204(3) 0.0153(3) 0.0001(2) 0.0051(2) -0.0004(2)
P1 0.0168(3) 0.0185(3) 0.0157(3) -0.0003(2) 0.0060(2) 0.0004(2)
Cl1 0.0197(2) 0.0319(3) 0.0174(2) 0.0025(2) 0.00708(19) 0.0033(2)
C12 0.0209(11) 0.0242(12) 0.0192(11) 0.0006(9) 0.0078(9) -0.0006(9)
C20 0.0159(10) 0.0222(11) 0.0141(10) -0.0029(8) 0.0037(8) -0.0003(8)
C18 0.0181(10) 0.0259(12) 0.0221(11) -0.0064(9) 0.0049(9) 0.0015(9)
C7 0.0180(10) 0.0219(11) 0.0170(10) 0.0026(8) 0.0064(8) -0.0004(8)
C15 0.0155(10) 0.0219(11) 0.0147(10) -0.0039(8) 0.0029(8) 0.0000(8)
C16 0.0192(10) 0.0212(11) 0.0186(10) -0.0025(8) 0.0069(8) -0.0013(8)
C21 0.0177(10) 0.0239(11) 0.0197(11) 0.0018(9) 0.0082(8) 0.0010(8)
C6 0.0264(12) 0.0243(12) 0.0334(13) -0.0047(10) 0.0125(10) 0.0015(9)
C32 0.0220(11) 0.0337(13) 0.0211(11) 0.0004(10) 0.0076(9) -0.0020(10)
C23 0.0240(12) 0.0358(14) 0.0200(11) 0.0031(10) 0.0045(9) 0.0046(10)
C19 0.0206(11) 0.0207(11) 0.0193(11) -0.0017(9) 0.0029(8) 0.0006(9)
C26 0.0278(12) 0.0265(12) 0.0211(11) 0.0004(9) 0.0051(9) -0.0012(10)
C11 0.0252(12) 0.0301(13) 0.0188(11) -0.0015(9) 0.0060(9) -0.0039(10)
C27 0.0199(11) 0.0234(11) 0.0160(10) 0.0016(9) 0.0048(8) -0.0035(9)
C10 0.0209(11) 0.0379(14) 0.0203(11) 0.0041(10) 0.0028(9) -0.0036(10)
C25 0.0308(13) 0.0229(12) 0.0308(13) 0.0024(10) 0.0088(10) 0.0008(10)
C22 0.0210(11) 0.0281(12) 0.0214(11) -0.0003(9) 0.0054(9) 0.0008(9)
C1 0.0229(11) 0.0210(11) 0.0298(12) -0.0017(9) 0.0145(10) 0.0004(9)
C24 0.0251(12) 0.0309(13) 0.0284(13) 0.0098(10) 0.0105(10) 0.0066(10)
C9 0.0209(11) 0.0327(13) 0.0245(12) 0.0063(10) 0.0069(9) 0.0052(10)
C29 0.0335(14) 0.0397(15) 0.0235(12) -0.0085(11) 0.0101(10) -0.0085(11)
C8 0.0216(11) 0.0236(11) 0.0217(11) 0.0036(9) 0.0098(9) 0.0015(9)
C17 0.0167(10) 0.0284(12) 0.0207(11) -0.0064(9) 0.0076(8) -0.0027(9)
C28 0.0241(12) 0.0292(13) 0.0225(12) -0.0016(10) 0.0078(9) -0.0027(10)
C14 0.0262(12) 0.0264(13) 0.0268(12) 0.0020(10) 0.0109(10) 0.0083(9)
C30 0.0271(13) 0.0506(17) 0.0226(12) -0.0050(11) 0.0038(10) -0.0132(12)
C31 0.0193(11) 0.0471(16) 0.0281(13) 0.0014(11) 0.0068(10) -0.0040(11)
C13 0.0253(13) 0.0397(15) 0.0304(13) -0.0057(11) 0.0082(10) -0.0051(11)
C3 0.0451(16) 0.0266(13) 0.0380(15) 0.0052(11) 0.0209(12) 0.0020(11)
C4 0.0397(15) 0.0236(13) 0.0501(17) -0.0053(12) 0.0228(13) -0.0062(11)
C5 0.0267(12) 0.0301(14) 0.0433(15) -0.0052(11) 0.0155(11) -0.0034(10)
C2 0.0337(13) 0.0249(12) 0.0347(14) -0.0010(10) 0.0178(11) -0.0009(10)

loop_
_atom_type_symbol
_atom_type_description
_atom_type_scat_dispersion_real
_atom_type_scat_dispersion_imag
_atom_type_scat_source
C C 0.0181 0.0091 'International Tables Vol C Tables 4.2.6.8 and 6.1.1.4'
H H 0.0000 0.0000 'International Tables Vol C Tables 4.2.6.8 and 6.1.1.4'
P P 0.2955 0.4335 'International Tables Vol C Tables 4.2.6.8 and 6.1.1.4'
Cl Cl 0.3639 0.7018 'International Tables Vol C Tables 4.2.6.8 and 6.1.1.4'
Cu Cu -1.9646 0.5888 'International Tables Vol C Tables 4.2.6.8 and 6.1.1.4'

loop_
_geom_angle_atom_site_label_1
_geom_angle_atom_site_label_2
_geom_angle_atom_site_label_3
_geom_angle
_geom_angle_site_symmetry_1
_geom_angle_site_symmetry_3
P2 Cu1 P1 87.71(2) . .
P2 Cu1 Cl1 116.92(2) . .
P1 Cu1 Cl1 119.79(2) . .
P2 Cu1 Cl1 117.12(2) . 2
P1 Cu1 Cl1 119.35(2) . 2
Cl1 Cu1 Cl1 97.74(2) . 2
P2 Cu1 Cu1 114.870(16) . 2
P1 Cu1 Cu1 157.412(16) . 2
Cl1 Cu1 Cu1 51.661(16) . 2
Cl1 Cu1 Cu1 51.321(16) 2 2
C21 P2 C27 104.84(10) . .
C21 P2 C20 103.80(10) . .
C27 P2 C20 102.03(10) . .
C21 P2 Cu1 124.55(8) . .
C27 P2 Cu1 117.14(8) . .
C20 P2 Cu1 101.13(7) . .
C7 P1 C1 103.23(11) . .
C7 P1 C15 105.25(10) . .
C1 P1 C15 100.09(10) . .
C7 P1 Cu1 107.86(7) . .
C1 P1 Cu1 136.10(8) . .
C15 P1 Cu1 100.74(7) . .
Cu1 Cl1 Cu1 77.02(2) . 2
Cu1 Cl1 Cl1 41.248(14) . 2
Cu1 Cl1 Cl1 41.011(14) 2 2
C11 C12 C7 120.7(2) . .
C19 C20 C15 119.6(2) . .
C19 C20 P2 123.08(17) . .
C15 C20 P2 117.27(16) . .
C17 C18 C19 119.6(2) . .
C12 C7 C8 120.0(2) . .
C12 C7 P1 120.97(17) . .
C8 C7 P1 118.96(17) . .
C16 C15 C20 118.9(2) . .
C16 C15 P1 121.52(17) . .
C20 C15 P1 119.27(16) . .
C17 C16 C15 120.6(2) . .
C26 C21 C22 119.2(2) . .
C26 C21 P2 124.29(17) . .
C22 C21 P2 116.49(18) . .
C1 C6 C5 118.2(2) . .
C1 C6 C13 122.0(2) . .
C5 C6 C13 119.8(2) . .
C31 C32 C27 120.1(2) . .
C24 C23 C22 120.3(2) . .
C18 C19 C20 120.7(2) . .
C25 C26 C21 120.5(2) . .
C10 C11 C12 119.6(2) . .
C32 C27 C28 119.5(2) . .
C32 C27 P2 118.38(18) . .
C28 C27 P2 122.10(17) . .
C11 C10 C9 120.0(2) . .
C24 C25 C26 119.8(2) . .
C23 C22 C21 120.0(2) . .
C6 C1 C2 119.8(2) . .
C6 C1 P1 119.72(19) . .
C2 C1 P1 120.25(19) . .
C25 C24 C23 120.0(2) . .
C10 C9 C8 121.4(2) . .
C30 C29 C28 120.1(2) . .
C9 C8 C7 118.3(2) . .
C9 C8 C14 119.5(2) . .
C7 C8 C14 122.2(2) . .
C16 C17 C18 120.4(2) . .
C29 C28 C27 119.9(2) . .
C31 C30 C29 120.2(2) . .
C30 C31 C32 120.2(2) . .
C2 C3 C4 118.9(3) . .
C5 C4 C3 121.0(3) . .
C4 C5 C6 121.0(3) . .
C3 C2 C1 121.0(3) . .

loop_
_geom_bond_atom_site_label_1
_geom_bond_atom_site_label_2
_geom_bond_distance
_geom_bond_site_symmetry_2
Cu1 P2 2.2606(6) .
Cu1 P1 2.3028(6) .
Cu1 Cl1 2.3556(6) .
Cu1 Cl1 2.3667(6) 2
Cu1 Cu1 2.9403(6) 2
P2 C21 1.823(2) .
P2 C27 1.833(2) .
P2 C20 1.837(2) .
P1 C7 1.830(2) .
P1 C1 1.836(2) .
P1 C15 1.841(2) .
Cl1 Cu1 2.3667(6) 2
Cl1 Cl1 3.5570(10) 2
C12 C11 1.389(3) .
C12 C7 1.401(3) .
C20 C19 1.398(3) .
C20 C15 1.409(3) .
C18 C17 1.389(3) .
C18 C19 1.393(3) .
C7 C8 1.406(3) .
C15 C16 1.404(3) .
C16 C17 1.388(3) .
C21 C26 1.395(3) .
C21 C22 1.397(3) .
C6 C1 1.399(3) .
C6 C5 1.410(4) .
C6 C13 1.496(4) .
C32 C31 1.391(3) .
C32 C27 1.394(3) .
C23 C24 1.389(4) .
C23 C22 1.389(3) .
C26 C25 1.390(3) .
C11 C10 1.384(4) .
C27 C28 1.403(3) .
C10 C9 1.394(4) .
C25 C24 1.386(4) .
C1 C2 1.409(4) .
C9 C8 1.395(3) .
C29 C30 1.388(4) .
C29 C28 1.391(3) .
C8 C14 1.505(3) .
C30 C31 1.385(4) .
C3 C2 1.383(4) .
C3 C4 1.387(4) .
C4 C5 1.377(4) .

loop_
_geom_torsion_atom_site_label_1
_geom_torsion_atom_site_label_2
_geom_torsion_atom_site_label_3
_geom_torsion_atom_site_label_4
_geom_torsion
_geom_torsion_site_symmetry_3
_geom_torsion_site_symmetry_4
Cl1 Cu1 Cu1 Cl1 -148.55(4) 2 2
